data_2005528
loop_
_publ_author_name
'Qiu, P.'
'Guo, G.'
'Huang, X.'

_publ_section_title
;
 A Methoxycarbonyl-Substituted
 Cyclopentadienyl--Dicarbonyl--Trimethylphosphite--Molybdenum Complex
 Dimer, [Mo(\h^5^-MeO~2~C~2~Cp){P(OMe)~3~}(CO)~2~]~2~
;
_journal_issue 10
_journal_name_full 'Acta Crystallographica Section C'
_journal_page_first 2484
_journal_page_last 2486
_journal_paper_doi 10.1107/S0108270196007275
_journal_volume 52
_journal_year 1996
_chemical_formula_iupac '[Mo2 (C7 H7 O2)2 (C3 H9 P1 O3)2 (C1 O1)4]'
_chemical_formula_moiety 'Mo2 P2 O14 C24 H32'
_chemical_formula_sum 'C24 H32 Mo2 O14 P2'
_chemical_formula_weight 798.34
_chemical_name_systematic ?
_space_group_IT_number 2
_symmetry_cell_setting triclinic
_symmetry_space_group_name_Hall '-P 1'
_symmetry_space_group_name_H-M 'P -1'
_atom_type_scat_source IntTabIV
_cell_angle_alpha 111.76(8)
_cell_angle_beta 103.34(7)
_cell_angle_gamma 104.20(7)
_cell_formula_units_Z 1
_cell_length_a 10.387(7)
_cell_length_b 10.63(1)
_cell_length_c 8.016(8)
_cell_measurement_reflns_used 25
_cell_measurement_temperature 293
_cell_measurement_theta_max 15
_cell_measurement_theta_min 6
_cell_volume 744.3(14)
_computing_cell_refinement CONTROL
_computing_data_collection 'CONTROL (Molecular Structure Corporation, 1988)'
_computing_data_reduction 'TEXSAN (Molecular Structure Corporation, 1985)'
_computing_molecular_graphics 'ORTEPII (Johnson, 1976)'
_computing_publication_material 'GCIF, local program'
_computing_structure_refinement TEXSAN
_computing_structure_solution 'MITHRIL (Gilmore, 1983)'
_diffrn_measurement_device 'AFC5R Rigaku'
_diffrn_measurement_method \w/2\q
_diffrn_radiation_type MoK\a
_diffrn_radiation_wavelength 0.71073
_diffrn_reflns_av_R_equivalents 0.016
_diffrn_reflns_limit_h_max 11
_diffrn_reflns_limit_h_min 0
_diffrn_reflns_limit_k_max 11
_diffrn_reflns_limit_k_min -11
_diffrn_reflns_limit_l_max 8
_diffrn_reflns_limit_l_min -8
_diffrn_reflns_number 2231
_diffrn_reflns_theta_max 23.0
_diffrn_standards_decay_% 2.7
_diffrn_standards_interval_count 250
_diffrn_standards_number 3
_exptl_absorpt_coefficient_mu 0.99
_exptl_absorpt_correction_T_max 1.0
_exptl_absorpt_correction_T_min 0.75
_exptl_absorpt_correction_type 'empirical via \y scans (North, Phillips & Mathews, 1968)'
_exptl_crystal_colour red
_exptl_crystal_density_diffrn 1.78
_exptl_crystal_density_meas ?
_exptl_crystal_density_method 'not measured'
_exptl_crystal_description cubic
_exptl_crystal_size_max 0.10
_exptl_crystal_size_mid 0.10
_exptl_crystal_size_min 0.10
_refine_diff_density_max 0.63
_refine_diff_density_min -0.60
_refine_ls_extinction_method none
_refine_ls_goodness_of_fit_obs 1.13
_refine_ls_hydrogen_treatment 'H atoms not refined'
_refine_ls_number_parameters 190
_refine_ls_number_reflns 1183
_refine_ls_R_factor_obs .0500
_refine_ls_shift/esd_max 0.01
_refine_ls_structure_factor_coef F
_refine_ls_weighting_details 'w = 1/[\s^2^(F)]'
_refine_ls_weighting_scheme calc
_refine_ls_wR_factor_obs .0540
_reflns_number_observed 1183
_reflns_number_total 2075
_reflns_observed_criterion refl_observed_if_I_>3.0_sigma(I)
_cod_data_source_file kh1083.cif
_cod_data_source_block qp2
_cod_depositor_comments
;
The following automatic conversions were performed:

'_geom_bond_publ_flag' value 'Yes' changed to 'yes' according to
/home/saulius/struct/CIF-dictionaries/cif_core.dic dictionary named
'cif_core.dic' version 2.4.1 from 2010-06-29 (28
times).

'_geom_bond_publ_flag' value 'No' changed to 'no' according
to /home/saulius/struct/CIF-dictionaries/cif_core.dic dictionary
named 'cif_core.dic' version 2.4.1 from 2010-06-29 (16
times).

'_geom_angle_publ_flag' value 'Yes' changed to 'yes'
according to /home/saulius/struct/CIF-dictionaries/cif_core.dic
dictionary named 'cif_core.dic' version 2.4.1 from 2010-06-29 (45
times).

Automatic conversion script
Id: cif_fix_values 1715 2011-07-08 13:25:40Z adriana 

The following automatic conversions were performed:

'_exptl_crystal_density_meas' value 'none' was changed to '?' - the
value is perceived as not measured.

Automatic conversion script
Id: cif_fix_values 3008 2015-01-20 13:52:24Z robertas 

The following automatic conversions were performed:

'_refine_ls_weighting_scheme' value 'w = 1/[\s^2^(F)]' was changed to
'calc'. New tag '_refine_ls_weighting_details' was created. The value
of the new tag was set to 'w = 1/[\s^2^(F)]'.

Automatic conversion script
Id: cif_fix_values 3143 2015-03-26 13:38:13Z robertas 
;
_cod_original_cell_volume 744(3)
_cod_original_formula_sum 'Mo2 P2 O14 C24 H32'
_cod_database_code 2005528

loop_
_symmetry_equiv_pos_as_xyz
x,y,z
-x,-y,-z

loop_
_atom_site_aniso_label
_atom_site_aniso_U_11
_atom_site_aniso_U_22
_atom_site_aniso_U_33
_atom_site_aniso_U_12
_atom_site_aniso_U_13
_atom_site_aniso_U_23
Mo .0250(7) .0250(5) .0225(5) .0090(5) .0083(4) .0106(4)
P .035(3) .036(2) .046(2) .014(2) .015(2) .022(2)
O(1) .031(6) .066(7) .071(6) .024(5) .016(5) .043(6)
O(2) .062(7) .041(6) .076(7) .030(6) .016(6) .001(5)
O(3) .060(10) .070(10) .090(10) .040(10) .040(10) .070(10)
O(4) .042(6) .040(5) .042(5) .008(5) .015(5) .020(4)
O(5) .054(7) .055(6) .070(7) .024(6) .033(6) .031(5)
O(6) .050(10) .048(8) .043(7) .003(8) .009(7) .024(7)
O(7) .062(8) .083(8) .042(6) .042(6) .029(5) .030(5)
C(1) .050(10) .090(10) .090(10) .040(10) .040(10) .070(10)
C(2) .10(2) .070(10) .13(2) .030(10) .040(10) .000(10)
C(3) .080(10) .090(10) .100(10) .060(10) .040(10) .080(10)
C(4) .030(10) .018(7) .040(7) .006(7) .009(7) -.001(6)
C(5) .080(10) .035(8) .070(10) .005(8) .040(10) .023(7)
C(6) .040(10) .023(6) .029(6) .000(7) .007(6) .005(5)
C(7) .040(10) .018(6) .030(6) .012(6) .013(7) -.005(5)
C(8) .026(8) .034(7) .032(7) -.001(7) .012(6) .011(6)
C(9) .030(10) .046(8) .032(7) .009(7) .012(7) .021(6)
C(10) .030(10) .033(7) .034(7) .010(7) -.010(7) .014(6)
C(11) .040(10) .043(8) .032(7) .021(8) .004(7) .026(7)
C(12) .040(10) .024(7) .042(8) .013(7) .000(7) .009(6)

loop_
_atom_site_label
_atom_site_occupancy
_atom_site_fract_x
_atom_site_fract_y
_atom_site_fract_z
_atom_site_U_iso_or_equiv
_atom_site_thermal_displace_type
Mo 1.0000 0.1210(1) 1.0035(1) 0.1712(1) 0.0243(4) Uani
P 1.0000 0.1965(4) 0.8130(3) 0.1716(5) 0.038(2) Uani
O(1) 1.0000 0.360(1) 0.836(1) 0.233(1) 0.051(5) Uani
O(2) 1.0000 0.125(1) 0.672(1) -0.031(1) 0.067(5) Uani
O(3) 1.0000 0.158(1) 0.760(1) 0.321(1) 0.058(8) Uani
O(4) 1.0000 0.3808(9) 1.4284(9) 0.280(1) 0.042(4) Uani
O(5) 1.0000 0.493(1) 1.270(1) 0.254(1) 0.056(5) Uani
O(6) 1.0000 -0.158(1) 0.757(1) 0.082(1) 0.049(6) Uani
O(7) 1.0000 0.209(1) 0.923(1) -0.188(1) 0.057(5) Uani
C(1) 1.0000 0.458(2) 0.906(2) 0.163(2) 0.061(8) Uani
C(2) 1.0000 0.169(2) 0.561(2) -0.111(3) 0.12(1) Uani
C(3) 1.0000 0.217(2) 0.676(2) 0.395(2) 0.070(8) Uani
C(4) 1.0000 0.401(2) 1.311(1) 0.290(2) 0.035(6) Uani
C(5) 1.0000 0.467(2) 1.489(1) 0.192(2) 0.063(7) Uani
C(6) 1.0000 0.296(1) 1.243(1) 0.360(2) 0.036(5) Uani
C(7) 1.0000 0.165(2) 1.256(1) 0.365(2) 0.034(5) Uani
C(8) 1.0000 0.110(1) 1.177(1) 0.456(2) 0.034(5) Uani
C(9) 1.0000 0.204(1) 1.111(1) 0.504(2) 0.036(6) Uani
C(10) 1.0000 0.320(1) 1.151(1) 0.448(2) 0.037(6) Uani
C(11) 1.0000 -0.056(1) 0.850(1) 0.101(2) 0.036(6) Uani
C(12) 1.0000 0.168(1) 0.947(1) -0.063(2) 0.040(6) Uani
H1 1.0000 0.55015 0.90789 0.21865 0.07942 Uiso
H2 1.0000 0.42662 0.85317 0.02699 0.07942 Uiso
H3 1.0000 0.46138 1.00276 0.19754 0.07942 Uiso
H4 1.0000 0.10075 0.49342 -0.23504 0.15 Uiso
H5 1.0000 0.25788 0.59866 -0.12195 0.15 Uiso
H6 1.0000 0.17909 0.51341 -0.03187 0.15 Uiso
H7 1.0000 0.17434 0.66017 0.48189 0.09132 Uiso
H8 1.0000 0.19951 0.58499 0.29207 0.09132 Uiso
H9 1.0000 0.31661 0.72667 0.46053 0.09132 Uiso
H10 1.0000 0.44828 1.57137 0.18888 0.08151 Uiso
H11 1.0000 0.56458 1.51773 0.26435 0.08151 Uiso
H12 1.0000 0.44520 1.41802 0.06452 0.08151 Uiso
H13 1.0000 0.12106 1.30942 0.31504 0.04444 Uiso
H14 1.0000 0.02396 1.16969 0.48063 0.0444 Uiso
H15 1.0000 0.19149 1.04940 0.56440 0.04647 Uiso
H16 1.0000 0.39991 1.12239 0.46520 0.04841 Uiso

loop_
_geom_angle_atom_site_label_1
_geom_angle_atom_site_label_2
_geom_angle_atom_site_label_3
_geom_angle_site_symmetry_1
_geom_angle_site_symmetry_3
_geom_angle
_geom_angle_publ_flag
P Mo C(6) 1_555 1_555 116.0(3) yes
P Mo C(7) 1_555 1_555 142.5(4) yes
P Mo C(8) 1_555 1_555 121.5(4) yes
P Mo C(9) 1_555 1_555 89.0(3) yes
P Mo C(10) 1_555 1_555 85.4(3) yes
P Mo C(11) 1_555 1_555 78.0(4) yes
P Mo C(12) 1_555 1_555 79.0(4) yes
C(6) Mo C(7) 1_555 1_555 34.2(6) yes
C(6) Mo C(8) 1_555 1_555 57.3(4) yes
C(6) Mo C(9) 1_555 1_555 58.5(5) yes
C(6) Mo C(10) 1_555 1_555 35.6(5) yes
C(6) Mo C(11) 1_555 1_555 154.3(5) yes
C(6) Mo C(12) 1_555 1_555 99.8(5) yes
C(7) Mo C(8) 1_555 1_555 34.0(6) yes
C(7) Mo C(9) 1_555 1_555 57.4(5) yes
C(7) Mo C(10) 1_555 1_555 57.8(5) yes
C(7) Mo C(11) 1_555 1_555 122.2(6) yes
C(7) Mo C(12) 1_555 1_555 119.4(6) yes
C(8) Mo C(9) 1_555 1_555 34.5(4) yes
C(8) Mo C(10) 1_555 1_555 57.8(4) yes
C(8) Mo C(11) 1_555 1_555 97.2(5) yes
C(8) Mo C(12) 1_555 1_555 153.4(5) yes
C(9) Mo C(10) 1_555 1_555 35.3(5) yes
C(9) Mo C(11) 1_555 1_555 102.9(6) yes
C(9) Mo C(12) 1_555 1_555 147.2(4) yes
C(10) Mo C(11) 1_555 1_555 135.5(6) yes
C(10) Mo C(12) 1_555 1_555 112.6(5) yes
C(11) Mo C(12) 1_555 1_555 104.2(5) yes
O(1) P O(2) 1_555 1_555 104.2(5) yes
O(1) P O(3) 1_555 1_555 99.1(6) yes
O(2) P O(3) 1_555 1_555 105.4(5) yes
P O(1) C(1) 1_555 1_555 124.0(10) yes
P O(2) C(2) 1_555 1_555 131.0(10) yes
P O(3) C(3) 1_555 1_555 127.0(10) yes
C(4) O(4) C(5) 1_555 1_555 113.0(10) yes
O(4) C(4) O(5) 1_555 1_555 125(2) yes
O(4) C(4) C(6) 1_555 1_555 110(2) yes
O(5) C(4) C(6) 1_555 1_555 125.0(10) yes
C(4) C(6) C(7) 1_555 1_555 131.0(10) yes
C(4) C(6) C(10) 1_555 1_555 122.0(10) yes
C(7) C(6) C(10) 1_555 1_555 107.0(10) yes
C(6) C(7) C(8) 1_555 1_555 109.0(10) yes
C(7) C(8) C(9) 1_555 1_555 108.0(10) yes
C(8) C(9) C(10) 1_555 1_555 109.0(10) yes
C(6) C(10) C(9) 1_555 1_555 108.0(10) yes

loop_
_geom_bond_atom_site_label_1
_geom_bond_atom_site_label_2
_geom_bond_site_symmetry_2
_geom_bond_distance
_geom_bond_publ_flag
Mo Mo 2_575 3.230(4) yes
Mo P 1_555 2.345(5) yes
Mo C(6) 1_555 2.383(9) yes
Mo C(7) 1_555 2.410(10) yes
Mo C(8) 1_555 2.390(10) yes
Mo C(9) 1_555 2.320(10) yes
Mo C(10) 1_555 2.320(10) yes
Mo C(11) 1_555 1.930(10) yes
Mo C(11) 2_575 3.16(2) yes
Mo C(12) 1_555 1.96(2) yes
Mo C(12) 2_575 3.150(10) yes
P O(1) 1_555 1.580(10) yes
P O(2) 1_555 1.590(8) yes
P O(3) 1_555 1.590(10) yes
O(1) C(1) 1_555 1.45(2) yes
O(2) C(2) 1_555 1.36(2) yes
O(3) C(3) 1_555 1.42(3) yes
O(4) C(4) 1_555 1.34(2) yes
O(4) C(5) 1_555 1.44(2) yes
O(5) C(4) 1_555 1.19(2) yes
O(6) C(11) 1_555 1.190(10) yes
O(7) C(12) 1_555 1.15(2) yes
C(4) C(6) 1_555 1.49(2) yes
C(6) C(7) 1_555 1.41(2) yes
C(6) C(10) 1_555 1.44(2) yes
C(7) C(8) 1_555 1.41(2) yes
C(8) C(9) 1_555 1.40(2) yes
C(9) C(10) 1_555 1.40(2) yes
C(1) H1 1_555 0.95(2) no
C(1) H2 1_555 0.950(10) no
C(1) H3 1_555 0.95(2) no
C(2) H4 1_555 0.95(2) no
C(2) H5 1_555 0.95(2) no
C(2) H6 1_555 0.95(3) no
C(3) H7 1_555 0.95(2) no
C(3) H8 1_555 0.95(2) no
C(3) H9 1_555 0.95(2) no
C(5) H10 1_555 0.950(10) no
C(5) H11 1_555 0.95(2) no
C(5) H12 1_555 0.950(10) no
C(7) H13 1_555 0.95(2) no
C(8) H14 1_555 0.950(10) no
C(9) H15 1_555 0.95(2) no
C(10) H16 1_555 0.950(10) no
